data_1528224
loop_
_publ_author_name
'Yagi, T.'
'Jamieson, J. C.'
'Moore, P. B.'

_publ_section_title
;
 Polymorphism in MnF~2~ (Rutil Type) at high pressures
;
_journal_issue B3
_journal_name_full 'Journal of Geophysical Research'
_journal_page_first 1113
_journal_page_last 1115
_journal_paper_doi 10.1029/JB084iB03p01113
_journal_volume 84
_journal_year 1979
_chemical_formula_sum 'F2 Mn'
_chemical_name_systematic 'Mn F2'
_space_group_IT_number 111
_symmetry_space_group_name_Hall 'P -4 2'
_symmetry_space_group_name_H-M 'P -4 2 m'
_cell_angle_alpha 90
_cell_angle_beta 90
_cell_angle_gamma 90
_cell_formula_units_Z 4
_cell_length_a 5.122
_cell_length_b 5.122
_cell_length_c 5.256
_cell_volume 137.891
_citation_journal_id_ASTM JGREA2
_cod_data_source_file Yagi_JGREA2_1979_694.cif
_cod_data_source_block F2Mn1
_cod_original_cell_volume 137.8906
_cod_original_formula_sum 'F2 Mn1'
_cod_database_code 1528224

loop_
_symmetry_equiv_pos_as_xyz
x,y,z
y,-x,-z
-x,-y,z
-y,x,-z
x,-y,-z
-y,-x,z
-x,y,-z
y,x,z

loop_
_atom_site_label
_atom_site_type_symbol
_atom_site_fract_x
_atom_site_fract_y
_atom_site_fract_z
_atom_site_occupancy
_atom_site_U_iso_or_equiv
F2 F-1 0.199 0.199 0.622 1 0.0
Mn1 Mn+2 0 0 0 1 0.0
Mn3 Mn+2 0.5 0 0.5 1 0.0
Mn2 Mn+2 0.5 0.5 0 1 0.0
F1 F-1 0.295 0.295 0.28 1 0.0
